data_2018716
loop_
_publ_author_name
'Wang, Xiao-Dan'
'Hou, Guang-Feng'
'Yu, Ying-Hui'
'Gao, Jin-Sheng'

_publ_section_title
;
 <i>catena</i>-Poly[[nickel(II)-\m~2~-[1,3-bis(imidazol-1-ylmethyl)benzene-\k^2^<i>N</i>^3^:<i>N</i>^3'^]-\m~2~-(5-carboxybenzene-1,3-dicarboxylato-\k^4^<i>O</i>^1^,<i>O</i>^1'^:<i>O</i>^3^,<i>O</i>^3'^)]
 0.41-hydrate]
;
_journal_coeditor_code FN3119
_journal_issue 12
_journal_name_full 'Acta Crystallographica Section C'
_journal_page_first m336
_journal_page_last m339
_journal_paper_doi 10.1107/S0108270112044393
_journal_volume 68
_journal_year 2012
_chemical_formula_iupac '[Ni (C9 H4 O6) (C14 H14 N4)] , 0.41H2 O'
_chemical_formula_moiety 'C23 H18 N4 Ni O6, 0.41(H2 O)'
_chemical_formula_sum 'C23 H18.82 N4 Ni O6.41'
_chemical_formula_weight 512.49
_chemical_name_systematic
;
<i>catena</i>-Poly[[nickel(II)-\m~2~-[1,3-bis(imidazol-1-ylmethyl)benzene-
\k^2^<i>N</i>^3^:<i>N</i>^3'^]-\m~2~-(5-carboxybenzene-1,3-dicarboxylato-
\k^4^<i>O</i>^1^,<i>O</i>^1'^:<i>O</i>^3^,<i>O</i>^3'^)] 0.41-hydrate]
;
_space_group_IT_number 14
_symmetry_cell_setting monoclinic
_symmetry_space_group_name_Hall '-P 2ybc'
_symmetry_space_group_name_H-M 'P 1 21/c 1'
_atom_sites_solution_hydrogens geom
_atom_sites_solution_primary direct
_atom_sites_solution_secondary difmap
_audit_creation_method SHELXL97
_cell_angle_alpha 90.00
_cell_angle_beta 105.48(3)
_cell_angle_gamma 90.00
_cell_formula_units_Z 4
_cell_length_a 7.8106(16)
_cell_length_b 16.929(3)
_cell_length_c 17.144(5)
_cell_measurement_reflns_used 16428
_cell_measurement_temperature 293(2)
_cell_measurement_theta_max 27.56
_cell_measurement_theta_min 3.13
_cell_volume 2184.6(9)
_computing_cell_refinement 'RAPID-AUTO (Rigaku, 1998)'
_computing_data_collection 'RAPID-AUTO (Rigaku, 1998)'
_computing_data_reduction 'CrystalClear (Rigaku/MSC, 2002)'
_computing_molecular_graphics 'SHELXTL (Sheldrick, 2008)'
_computing_publication_material 'SHELXL97 (Sheldrick, 2008)'
_computing_structure_refinement 'SHELXL97 (Sheldrick, 2008)'
_computing_structure_solution 'SHELXS97 (Sheldrick, 2008)'
_diffrn_ambient_temperature 293(2)
_diffrn_measured_fraction_theta_full 0.987
_diffrn_measured_fraction_theta_max 0.987
_diffrn_measurement_device_type 'Rigaku R-AXIS RAPID'
_diffrn_measurement_method \w
_diffrn_radiation_monochromator graphite
_diffrn_radiation_source 'fine-focus sealed tube'
_diffrn_radiation_type MoK\a
_diffrn_radiation_wavelength 0.71073
_diffrn_reflns_av_R_equivalents 0.0381
_diffrn_reflns_av_sigmaI/netI 0.0350
_diffrn_reflns_limit_h_max 9
_diffrn_reflns_limit_h_min -10
_diffrn_reflns_limit_k_max 21
_diffrn_reflns_limit_k_min -21
_diffrn_reflns_limit_l_max 22
_diffrn_reflns_limit_l_min -22
_diffrn_reflns_number 20085
_diffrn_reflns_theta_full 27.48
_diffrn_reflns_theta_max 27.48
_diffrn_reflns_theta_min 3.14
_diffrn_standards_decay_% 0
_diffrn_standards_interval_count 0
_diffrn_standards_interval_time 0
_diffrn_standards_number 0
_exptl_absorpt_coefficient_mu 0.940
_exptl_absorpt_correction_T_max 0.8178
_exptl_absorpt_correction_T_min 0.7716
_exptl_absorpt_correction_type multi-scan
_exptl_absorpt_process_details '(ABSCOR; Higashi, 1995)'
_exptl_crystal_colour green
_exptl_crystal_density_diffrn 1.558
_exptl_crystal_density_method 'not measured'
_exptl_crystal_description block
_exptl_crystal_F_000 1056
_exptl_crystal_size_max 0.29
_exptl_crystal_size_mid 0.24
_exptl_crystal_size_min 0.22
_refine_diff_density_max 0.351
_refine_diff_density_min -0.206
_refine_ls_extinction_method none
_refine_ls_goodness_of_fit_ref 1.064
_refine_ls_hydrogen_treatment mixed
_refine_ls_matrix_type full
_refine_ls_number_parameters 321
_refine_ls_number_reflns 4929
_refine_ls_number_restraints 7
_refine_ls_restrained_S_all 1.065
_refine_ls_R_factor_all 0.0471
_refine_ls_R_factor_gt 0.0362
_refine_ls_shift/su_max 0.001
_refine_ls_shift/su_mean 0.000
_refine_ls_structure_factor_coef Fsqd
_refine_ls_weighting_details 'calc w = 1/[\s^2^(Fo^2^)+(0.0440P)^2^+0.5113P] where P=(Fo^2^+2Fc^2^)/3'
_refine_ls_weighting_scheme calc
_refine_ls_wR_factor_gt 0.0832
_refine_ls_wR_factor_ref 0.0877
_reflns_number_gt 3999
_reflns_number_total 4929
_reflns_threshold_expression I>2\s(I)
_cod_data_source_file fn3119.cif
_cod_data_source_block I
_cod_original_sg_symbol_H-M 'P 21/c'
_cod_database_code 2018716
_cod_database_fobs_code 2018716

loop_
_symmetry_equiv_pos_as_xyz
'x, y, z'
'-x, y+1/2, -z+1/2'
'-x, -y, -z'
'x, -y-1/2, z-1/2'

loop_
_atom_site_type_symbol
_atom_site_label
_atom_site_fract_x
_atom_site_fract_y
_atom_site_fract_z
_atom_site_U_iso_or_equiv
_atom_site_adp_type
_atom_site_calc_flag
_atom_site_refinement_flags
_atom_site_occupancy
_atom_site_symmetry_multiplicity
C C1 0.0868(3) 0.98611(13) 0.23406(13) 0.0356(5) Uani d . 1 1
H H1 0.1952 0.9988 0.2244 0.043 Uiso calc R 1 1
C C2 -0.0295(3) 1.03873(13) 0.25062(13) 0.0370(5) Uani d . 1 1
H H2 -0.0162 1.0933 0.2545 0.044 Uiso calc R 1 1
C C3 -0.1352(3) 0.91945(12) 0.25001(13) 0.0330(4) Uani d . 1 1
H H3 -0.2104 0.8779 0.2538 0.040 Uiso calc R 1 1
C C4 -0.3254(3) 1.02498(13) 0.28569(13) 0.0372(5) Uani d . 1 1
H H4A -0.4318 0.9981 0.2550 0.045 Uiso calc R 1 1
H H4B -0.3403 1.0810 0.2742 0.045 Uiso calc R 1 1
C C5 -0.3010(3) 1.01105(12) 0.37488(13) 0.0328(4) Uani d . 1 1
C C6 -0.2167(3) 1.06650(13) 0.43240(14) 0.0401(5) Uani d . 1 1
H H6 -0.1778 1.1140 0.4160 0.048 Uiso calc R 1 1
C C7 -0.1908(3) 1.05096(15) 0.51355(15) 0.0467(6) Uani d . 1 1
H H7 -0.1355 1.0884 0.5517 0.056 Uiso calc R 1 1
C C8 -0.2466(3) 0.98011(15) 0.53886(14) 0.0435(5) Uani d . 1 1
H H8 -0.2280 0.9702 0.5938 0.052 Uiso calc R 1 1
C C9 -0.3299(3) 0.92409(13) 0.48280(13) 0.0363(5) Uani d . 1 1
C C10 -0.3572(3) 0.94042(13) 0.40075(13) 0.0355(5) Uani d . 1 1
H H10 -0.4142 0.9033 0.3626 0.043 Uiso calc R 1 1
C C11 -0.3986(3) 0.84580(15) 0.50568(16) 0.0475(6) Uani d . 1 1
H H11A -0.5228 0.8520 0.5044 0.057 Uiso calc R 1 1
H H11B -0.3917 0.8067 0.4653 0.057 Uiso calc R 1 1
C C12 -0.3550(3) 0.81812(15) 0.65550(16) 0.0479(6) Uani d . 1 1
H H12 -0.4594 0.8399 0.6623 0.058 Uiso calc R 1 1
C C13 -0.2267(3) 0.78261(13) 0.71262(15) 0.0415(5) Uani d . 1 1
H H13 -0.2280 0.7755 0.7662 0.050 Uiso calc R 1 1
C C14 -0.1445(3) 0.77928(13) 0.60296(13) 0.0337(4) Uani d . 1 1
H H14 -0.0797 0.7698 0.5656 0.040 Uiso calc R 1 1
C C15 0.3727(2) 0.67887(11) 0.41504(11) 0.0271(4) Uani d . 1 1
C C16 0.3100(3) 0.68329(11) 0.48368(12) 0.0293(4) Uani d . 1 1
H H16 0.2089 0.7130 0.4821 0.035 Uiso calc R 1 1
C C17 0.3953(3) 0.64435(11) 0.55408(11) 0.0282(4) Uani d . 1 1
C C18 0.5481(3) 0.60083(12) 0.55714(11) 0.0301(4) Uani d . 1 1
H H18 0.6063 0.5743 0.6043 0.036 Uiso calc R 1 1
C C19 0.6134(3) 0.59721(12) 0.48901(12) 0.0301(4) Uani d . 1 1
C C20 0.5256(3) 0.63564(12) 0.41807(11) 0.0297(4) Uani d . 1 1
H H20 0.5690 0.6325 0.3727 0.036 Uiso calc R 1 1
C C21 0.2826(3) 0.72423(12) 0.34093(12) 0.0284(4) Uani d . 1 1
C C22 0.3235(3) 0.65098(12) 0.62762(11) 0.0294(4) Uani d . 1 1
C C23 0.7821(3) 0.55387(13) 0.49284(12) 0.0357(5) Uani d . 1 1
N N1 0.0193(2) 0.91090(10) 0.23369(10) 0.0304(4) Uani d . 1 1
N N2 -0.1705(2) 0.99559(10) 0.26044(10) 0.0316(4) Uani d . 1 1
N N3 -0.0922(2) 0.75817(10) 0.67968(10) 0.0317(4) Uani d . 1 1
N N4 -0.3029(2) 0.81615(11) 0.58500(12) 0.0397(4) Uani d . 1 1
Ni Ni1 0.13384(3) 0.805870(14) 0.224375(14) 0.02599(9) Uani d . 1 1
O O1 0.3176(2) 0.71167(9) 0.27453(8) 0.0349(3) Uani d . 1 1
O O2 0.1706(2) 0.77737(10) 0.34571(9) 0.0420(4) Uani d . 1 1
O O3 0.1779(2) 0.68850(9) 0.61615(9) 0.0399(4) Uani d . 1 1
O O4 0.4030(2) 0.62242(10) 0.69351(9) 0.0413(4) Uani d . 1 1
O O5 0.8556(2) 0.56209(13) 0.43742(10) 0.0645(6) Uani d . 1 1
O O6 0.8409(2) 0.51034(11) 0.55490(10) 0.0484(4) Uani d D 1 1
H H61 0.939(3) 0.489(2) 0.553(3) 0.136(17) Uiso d D 1 1
O O7 0.8747(6) 0.7522(3) 0.4139(3) 0.069(2) Uani d PU 0.415(7) 1
H H71 0.8488 0.7034 0.4079 0.103 Uiso d PR 0.415(7) 1
H H72 0.9492 0.7622 0.3870 0.103 Uiso d PR 0.415(7) 1

loop_
_atom_site_aniso_label
_atom_site_aniso_U_11
_atom_site_aniso_U_22
_atom_site_aniso_U_33
_atom_site_aniso_U_12
_atom_site_aniso_U_13
_atom_site_aniso_U_23
C1 0.0351(10) 0.0343(11) 0.0370(11) -0.0043(9) 0.0086(9) 0.0017(9)
C2 0.0438(12) 0.0273(10) 0.0393(12) -0.0035(9) 0.0102(10) -0.0013(9)
C3 0.0375(11) 0.0266(10) 0.0353(11) 0.0003(8) 0.0103(9) 0.0019(8)
C4 0.0359(11) 0.0343(11) 0.0419(12) 0.0088(9) 0.0114(10) 0.0024(9)
C5 0.0280(9) 0.0319(10) 0.0389(11) 0.0079(8) 0.0095(9) -0.0020(9)
C6 0.0380(11) 0.0323(11) 0.0500(14) 0.0013(9) 0.0116(10) -0.0032(10)
C7 0.0457(13) 0.0425(13) 0.0463(14) 0.0030(10) 0.0027(11) -0.0129(11)
C8 0.0404(12) 0.0519(14) 0.0361(12) 0.0132(10) 0.0065(10) 0.0021(10)
C9 0.0299(10) 0.0358(11) 0.0425(12) 0.0079(8) 0.0083(9) 0.0049(9)
C10 0.0332(10) 0.0339(11) 0.0376(12) 0.0042(8) 0.0061(9) -0.0036(9)
C11 0.0340(11) 0.0503(14) 0.0545(15) 0.0028(10) 0.0054(11) 0.0160(12)
C12 0.0448(13) 0.0478(14) 0.0610(16) 0.0161(11) 0.0312(12) 0.0103(11)
C13 0.0485(13) 0.0381(12) 0.0462(13) 0.0066(10) 0.0272(11) 0.0023(10)
C14 0.0310(10) 0.0357(11) 0.0373(11) 0.0043(8) 0.0143(9) 0.0056(9)
C15 0.0284(9) 0.0285(10) 0.0241(9) 0.0024(7) 0.0066(8) 0.0004(7)
C16 0.0283(9) 0.0306(10) 0.0298(10) 0.0065(8) 0.0094(8) 0.0006(8)
C17 0.0294(9) 0.0322(10) 0.0249(9) 0.0034(8) 0.0106(8) -0.0011(8)
C18 0.0316(10) 0.0347(11) 0.0228(9) 0.0070(8) 0.0052(8) 0.0009(8)
C19 0.0275(9) 0.0350(11) 0.0277(10) 0.0070(8) 0.0072(8) -0.0027(8)
C20 0.0304(10) 0.0361(11) 0.0251(9) 0.0055(8) 0.0116(8) -0.0011(8)
C21 0.0304(10) 0.0293(9) 0.0256(10) 0.0007(8) 0.0076(8) -0.0003(8)
C22 0.0330(10) 0.0321(10) 0.0254(10) 0.0013(8) 0.0120(8) -0.0010(8)
C23 0.0337(10) 0.0433(12) 0.0291(11) 0.0127(9) 0.0066(9) -0.0022(9)
N1 0.0339(9) 0.0297(9) 0.0266(8) 0.0006(7) 0.0065(7) 0.0015(7)
N2 0.0345(9) 0.0281(8) 0.0320(9) 0.0027(7) 0.0087(7) 0.0003(7)
N3 0.0332(9) 0.0289(9) 0.0358(9) 0.0031(7) 0.0142(7) 0.0016(7)
N4 0.0313(9) 0.0405(10) 0.0489(11) 0.0071(8) 0.0135(8) 0.0135(9)
Ni1 0.02930(14) 0.02844(14) 0.02108(13) 0.00116(10) 0.00819(10) 0.00002(10)
O1 0.0436(8) 0.0381(8) 0.0253(7) 0.0081(6) 0.0132(6) 0.0038(6)
O2 0.0528(9) 0.0467(9) 0.0275(8) 0.0246(8) 0.0125(7) 0.0068(7)
O3 0.0389(8) 0.0556(10) 0.0298(8) 0.0145(7) 0.0170(7) 0.0019(7)
O4 0.0462(9) 0.0517(10) 0.0269(8) 0.0059(7) 0.0115(7) 0.0080(7)
O5 0.0533(10) 0.1024(16) 0.0460(10) 0.0438(11) 0.0278(9) 0.0212(10)
O6 0.0420(9) 0.0612(11) 0.0422(9) 0.0261(8) 0.0115(8) 0.0106(8)
O7 0.056(3) 0.103(4) 0.054(3) 0.005(3) 0.027(2) 0.008(3)

loop_
_atom_type_symbol
_atom_type_description
_atom_type_scat_dispersion_real
_atom_type_scat_dispersion_imag
_atom_type_scat_source
C C 0.0033 0.0016 'International Tables Vol C Tables 4.2.6.8 and 6.1.1.4'
H H 0.0000 0.0000 'International Tables Vol C Tables 4.2.6.8 and 6.1.1.4'
N N 0.0061 0.0033 'International Tables Vol C Tables 4.2.6.8 and 6.1.1.4'
Ni Ni 0.3393 1.1124 'International Tables Vol C Tables 4.2.6.8 and 6.1.1.4'
O O 0.0106 0.0060 'International Tables Vol C Tables 4.2.6.8 and 6.1.1.4'

loop_
_geom_angle_atom_site_label_1
_geom_angle_atom_site_label_2
_geom_angle_atom_site_label_3
_geom_angle_site_symmetry_1
_geom_angle_site_symmetry_3
_geom_angle
C2 C1 N1 . . 109.39(18)
C2 C1 H1 . . 125.3
N1 C1 H1 . . 125.3
C1 C2 N2 . . 106.34(19)
C1 C2 H2 . . 126.8
N2 C2 H2 . . 126.8
N1 C3 N2 . . 111.52(18)
N1 C3 H3 . . 124.2
N2 C3 H3 . . 124.2
N2 C4 C5 . . 110.68(17)
N2 C4 H4A . . 109.5
C5 C4 H4A . . 109.5
N2 C4 H4B . . 109.5
C5 C4 H4B . . 109.5
H4A C4 H4B . . 108.1
C10 C5 C6 . . 119.0(2)
C10 C5 C4 . . 119.60(19)
C6 C5 C4 . . 121.3(2)
C7 C6 C5 . . 120.0(2)
C7 C6 H6 . . 120.0
C5 C6 H6 . . 120.0
C6 C7 C8 . . 120.6(2)
C6 C7 H7 . . 119.7
C8 C7 H7 . . 119.7
C9 C8 C7 . . 120.3(2)
C9 C8 H8 . . 119.8
C7 C8 H8 . . 119.8
C8 C9 C10 . . 118.9(2)
C8 C9 C11 . . 123.5(2)
C10 C9 C11 . . 117.7(2)
C5 C10 C9 . . 121.2(2)
C5 C10 H10 . . 119.4
C9 C10 H10 . . 119.4
N4 C11 C9 . . 114.4(2)
N4 C11 H11A . . 108.7
C9 C11 H11A . . 108.7
N4 C11 H11B . . 108.7
C9 C11 H11B . . 108.7
H11A C11 H11B . . 107.6
C13 C12 N4 . . 106.96(19)
C13 C12 H12 . . 126.5
N4 C12 H12 . . 126.5
C12 C13 N3 . . 109.7(2)
C12 C13 H13 . . 125.2
N3 C13 H13 . . 125.2
N3 C14 N4 . . 112.05(17)
N3 C14 H14 . . 124.0
N4 C14 H14 . . 124.0
C20 C15 C16 . . 119.29(18)
C20 C15 C21 . . 120.58(16)
C16 C15 C21 . . 120.02(17)
C17 C16 C15 . . 121.13(17)
C17 C16 H16 . . 119.4
C15 C16 H16 . . 119.4
C16 C17 C18 . . 119.64(17)
C16 C17 C22 . . 119.53(17)
C18 C17 C22 . . 120.82(18)
C17 C18 C19 . . 119.56(18)
C17 C18 H18 . . 120.2
C19 C18 H18 . . 120.2
C20 C19 C18 . . 120.49(17)
C20 C19 C23 . . 119.48(17)
C18 C19 C23 . . 120.00(18)
C19 C20 C15 . . 119.88(17)
C19 C20 H20 . . 120.1
C15 C20 H20 . . 120.1
O1 C21 O2 . . 119.81(18)
O1 C21 C15 . . 121.14(17)
O2 C21 C15 . . 119.05(17)
O1 C21 Ni1 . . 61.83(10)
O2 C21 Ni1 . . 57.98(10)
C15 C21 Ni1 . . 176.47(14)
O4 C22 O3 . . 123.28(17)
O4 C22 C17 . . 121.69(17)
O3 C22 C17 . . 115.03(17)
O4 C22 Ni1 . 4_576 76.10(11)
O3 C22 Ni1 . 4_576 47.27(9)
C17 C22 Ni1 . 4_576 161.87(14)
O5 C23 O6 . . 124.48(19)
O5 C23 C19 . . 119.57(19)
O6 C23 C19 . . 115.95(17)
C3 N1 C1 . . 105.56(17)
C3 N1 Ni1 . . 124.38(14)
C1 N1 Ni1 . . 129.70(13)
C3 N2 C2 . . 107.20(17)
C3 N2 C4 . . 125.27(17)
C2 N2 C4 . . 127.28(17)
C14 N3 C13 . . 105.04(18)
C14 N3 Ni1 . 4_576 121.73(13)
C13 N3 Ni1 . 4_576 132.99(15)
C14 N4 C12 . . 106.24(19)
C14 N4 C11 . . 125.84(19)
C12 N4 C11 . . 127.90(19)
O3 Ni1 N1 4_575 . 102.93(7)
O3 Ni1 N3 4_575 4_575 91.32(7)
N1 Ni1 N3 . 4_575 98.09(7)
O3 Ni1 O2 4_575 . 159.66(6)
N1 Ni1 O2 . . 94.08(6)
N3 Ni1 O2 4_575 . 97.30(7)
O3 Ni1 O1 4_575 . 98.36(6)
N1 Ni1 O1 . . 151.61(6)
N3 Ni1 O1 4_575 . 99.98(7)
O2 Ni1 O1 . . 62.07(6)
O3 Ni1 C21 4_575 . 128.94(7)
N1 Ni1 C21 . . 123.80(6)
N3 Ni1 C21 4_575 . 100.42(7)
O2 Ni1 C21 . . 31.25(6)
O1 Ni1 C21 . . 30.82(5)
O3 Ni1 O4 4_575 4_575 55.55(6)
N1 Ni1 O4 . 4_575 90.24(6)
N3 Ni1 O4 4_575 4_575 146.87(6)
O2 Ni1 O4 . 4_575 114.10(6)
O1 Ni1 O4 . 4_575 86.47(6)
C21 Ni1 O4 . 4_575 101.30(6)
O3 Ni1 C22 4_575 4_575 28.18(6)
N1 Ni1 C22 . 4_575 98.21(6)
N3 Ni1 C22 4_575 4_575 119.48(7)
O2 Ni1 C22 . 4_575 138.73(7)
O1 Ni1 C22 . 4_575 91.73(6)
C21 Ni1 C22 . 4_575 116.78(6)
O4 Ni1 C22 4_575 4_575 27.41(5)
C21 O1 Ni1 . . 87.34(12)
C21 O2 Ni1 . . 90.77(12)
C22 O3 Ni1 . 4_576 104.55(12)
C22 O4 Ni1 . 4_576 76.49(11)
C23 O6 H61 . . 110(3)
H71 O7 H72 . . 107.7

loop_
_geom_bond_atom_site_label_1
_geom_bond_atom_site_label_2
_geom_bond_site_symmetry_2
_geom_bond_distance
_geom_bond_publ_flag
C1 C2 . 1.355(3) ?
C1 N1 . 1.377(3) ?
C1 H1 . 0.9300 ?
C2 N2 . 1.369(3) ?
C2 H2 . 0.9300 ?
C3 N1 . 1.318(3) ?
C3 N2 . 1.340(3) ?
C3 H3 . 0.9300 ?
C4 N2 . 1.476(2) ?
C4 C5 . 1.508(3) ?
C4 H4A . 0.9700 ?
C4 H4B . 0.9700 ?
C5 C10 . 1.387(3) ?
C5 C6 . 1.393(3) ?
C6 C7 . 1.377(3) ?
C6 H6 . 0.9300 ?
C7 C8 . 1.385(3) ?
C7 H7 . 0.9300 ?
C8 C9 . 1.383(3) ?
C8 H8 . 0.9300 ?
C9 C10 . 1.393(3) ?
C9 C11 . 1.520(3) ?
C10 H10 . 0.9300 ?
C11 N4 . 1.455(3) ?
C11 H11A . 0.9700 ?
C11 H11B . 0.9700 ?
C12 C13 . 1.342(3) ?
C12 N4 . 1.375(3) ?
C12 H12 . 0.9300 ?
C13 N3 . 1.382(3) ?
C13 H13 . 0.9300 ?
C14 N3 . 1.318(3) ?
C14 N4 . 1.346(3) ?
C14 H14 . 0.9300 ?
C15 C20 . 1.390(3) ?
C15 C16 . 1.392(3) ?
C15 C21 . 1.491(3) ?
C16 C17 . 1.381(3) ?
C16 H16 . 0.9300 ?
C17 C18 . 1.392(3) ?
C17 C22 . 1.515(2) ?
C18 C19 . 1.395(3) ?
C18 H18 . 0.9300 ?
C19 C20 . 1.388(3) ?
C19 C23 . 1.495(3) ?
C20 H20 . 0.9300 ?
C21 O1 . 1.258(2) ?
C21 O2 . 1.272(2) ?
C21 Ni1 . 2.452(2) ?
C22 O4 . 1.233(2) ?
C22 O3 . 1.271(2) ?
C22 Ni1 4_576 2.6057(18) ?
C23 O5 . 1.242(2) ?
C23 O6 . 1.275(3) ?
Ni1 N1 . 2.0157(17) y
N3 Ni1 4_576 2.0390(17) y
Ni1 O3 4_575 1.9775(15) y
Ni1 N3 4_575 2.0390(17) ?
Ni1 O2 . 2.0794(15) y
Ni1 O1 . 2.1642(15) y
Ni1 O4 4_575 2.6013(16) y
Ni1 C22 4_575 2.6057(19) ?
O3 Ni1 4_576 1.9775(15) ?
O4 Ni1 4_576 2.6013(16) ?
O6 H61 . 0.858(10) ?
O7 H71 . 0.8500 ?
O7 H72 . 0.8501 ?

loop_
_geom_hbond_atom_site_label_D
_geom_hbond_atom_site_label_H
_geom_hbond_atom_site_label_A
_geom_hbond_site_symmetry_A
_geom_hbond_distance_DH
_geom_hbond_distance_HA
_geom_hbond_distance_DA
_geom_hbond_angle_DHA
O6 H61 O5 3_766 0.858(10) 1.789(12) 2.641(2) 171(4)
O7 H71 O5 . 0.85 2.44 3.251(6) 159.2
O7 H72 O2 1_655 0.85 2.05 2.887(4) 166.8
